data_4086433
loop_
_publ_author_name
'Gao, Bao'
'Liu, Song'
'Lan, Yu'
'Huang, Hanmin'

_publ_section_title
;
 Rhodium-Catalyzed Cyclocarbonylation of Ketimines via C--H Bond
 Activation
;
_journal_issue 10
_journal_name_full Organometallics
_journal_page_first 1480
_journal_paper_doi 10.1021/acs.organomet.6b00072
_journal_volume 35
_journal_year 2016
_chemical_formula_sum 'C24.5 H28 Cl2 N Rh'
_chemical_formula_weight 510.29
_chemical_name_systematic
; 
 ? 
;
_space_group_IT_number 14
_symmetry_cell_setting monoclinic
_symmetry_space_group_name_Hall '-P 2yn'
_symmetry_space_group_name_H-M 'P 1 21/n 1'
_atom_sites_solution_hydrogens geom
_atom_sites_solution_primary direct
_atom_sites_solution_secondary difmap
_audit_creation_method SHELXL-97
_cell_angle_alpha 90.00
_cell_angle_beta 110.5390(10)
_cell_angle_gamma 90.00
_cell_formula_units_Z 8
_cell_length_a 16.1039(11)
_cell_length_b 15.3204(10)
_cell_length_c 20.3446(14)
_cell_measurement_reflns_used 9959
_cell_measurement_temperature 296(2)
_cell_measurement_theta_max 30.11
_cell_measurement_theta_min 2.52
_cell_volume 4700.3(6)
_computing_cell_refinement 'Bruker SMART'
_computing_data_collection 'Bruker SMART APEX II'
_computing_data_reduction 'Bruker SMART'
_computing_structure_refinement 'SHELXL-97 (Sheldrick, 2008)'
_computing_structure_solution 'SHELXS-97 (Sheldrick, 2008)'
_diffrn_ambient_temperature 296(2)
_diffrn_measured_fraction_theta_full 0.999
_diffrn_measured_fraction_theta_max 0.999
_diffrn_measurement_device_type 'Bruker APEX II area detector'
_diffrn_measurement_method '\w scans'
_diffrn_radiation_monochromator graphite
_diffrn_radiation_source 'fine-focus sealed tube'
_diffrn_radiation_type MoK\a
_diffrn_radiation_wavelength 0.71073
_diffrn_reflns_av_R_equivalents 0.0244
_diffrn_reflns_av_sigmaI/netI 0.0285
_diffrn_reflns_limit_h_max 19
_diffrn_reflns_limit_h_min -18
_diffrn_reflns_limit_k_max 9
_diffrn_reflns_limit_k_min -18
_diffrn_reflns_limit_l_max 24
_diffrn_reflns_limit_l_min -20
_diffrn_reflns_number 23581
_diffrn_reflns_theta_full 25.00
_diffrn_reflns_theta_max 25.00
_diffrn_reflns_theta_min 1.40
_exptl_absorpt_coefficient_mu 0.964
_exptl_absorpt_correction_T_max 0.7740
_exptl_absorpt_correction_T_min 0.7608
_exptl_absorpt_correction_type multi-scan
_exptl_absorpt_process_details SADABS
_exptl_crystal_colour red
_exptl_crystal_density_diffrn 1.442
_exptl_crystal_density_method 'not measured'
_exptl_crystal_description block
_exptl_crystal_F_000 2088
_exptl_crystal_size_max 0.30
_exptl_crystal_size_mid 0.28
_exptl_crystal_size_min 0.28
_refine_diff_density_max 3.287
_refine_diff_density_min -0.921
_refine_diff_density_rms 0.142
_refine_ls_extinction_coef 0.0032(6)
_refine_ls_extinction_expression Fc^*^=kFc[1+0.001xFc^2^\l^3^/sin(2\q)]^-1/4^
_refine_ls_extinction_method SHELXL
_refine_ls_goodness_of_fit_ref 1.064
_refine_ls_hydrogen_treatment mixed
_refine_ls_matrix_type full
_refine_ls_number_parameters 527
_refine_ls_number_reflns 8259
_refine_ls_number_restraints 0
_refine_ls_restrained_S_all 1.064
_refine_ls_R_factor_all 0.0730
_refine_ls_R_factor_gt 0.0617
_refine_ls_shift/su_max 0.001
_refine_ls_shift/su_mean 0.000
_refine_ls_structure_factor_coef Fsqd
_refine_ls_weighting_details 'calc w=1/[\s^2^(Fo^2^)+(0.2000P)^2^+5.2671P] where P=(Fo^2^+2Fc^2^)/3'
_refine_ls_weighting_scheme calc
_refine_ls_wR_factor_gt 0.2428
_refine_ls_wR_factor_ref 0.2629
_reflns_number_gt 6610
_reflns_number_total 8259
_reflns_threshold_expression >2sigma(I)
_cod_data_source_file om6b00072_si_005.cif
_cod_data_source_block 1
_cod_depositor_comments
;
The following automatic conversions were performed:

'_symmetry_cell_setting' value 'Monoclinic' changed to 'monoclinic'
according to
/usr/data/users/saulius/crontab/automatic-downloads/rss-feeds/ACS/lib/dictionaries/cif_core.dic
dictionary named 'cif_core.dic' version 2.4.2 from 2011-04-26.

'_exptl_absorpt_correction_type' value 'Multi-scan' changed to
'multi-scan' according to
/usr/data/users/saulius/crontab/automatic-downloads/rss-feeds/ACS/lib/dictionaries/cif_core.dic
dictionary named 'cif_core.dic' version 2.4.2 from 2011-04-26.

Automatic conversion script
Id: cif_fix_values 4268 2015-11-12 08:31:59Z antanas 

 Adding full bibliography for 4086431--4086433.cif.
;
_cod_original_cell_volume 4700.3(5)
_cod_original_sg_symbol_H-M P2(1)/n
_cod_database_code 4086433

loop_
_symmetry_equiv_pos_as_xyz
'x, y, z'
'-x+1/2, y+1/2, -z+1/2'
'-x, -y, -z'
'x-1/2, -y-1/2, z-1/2'

loop_
_atom_site_label
_atom_site_type_symbol
_atom_site_fract_x
_atom_site_fract_y
_atom_site_fract_z
_atom_site_U_iso_or_equiv
_atom_site_adp_type
_atom_site_occupancy
_atom_site_symmetry_multiplicity
_atom_site_calc_flag
_atom_site_refinement_flags
Rh1 Rh 0.26799(3) 0.21980(3) 0.23207(2) 0.0330(2) Uani 1 1 d .
Rh2 Rh 0.80421(3) 0.27864(3) 0.31262(3) 0.0370(2) Uani 1 1 d .
Cl1 Cl 0.34181(8) 0.09532(8) 0.19840(6) 0.0265(3) Uani 1 1 d .
Cl2 Cl 0.72954(9) 0.40695(9) 0.33922(7) 0.0365(4) Uani 1 1 d .
Cl3 Cl 0.6677(3) 1.0477(3) 0.9867(2) 0.1505(16) Uani 1 1 d .
Cl4 Cl 0.8574(3) 1.0255(3) 1.0140(2) 0.1564(16) Uani 1 1 d .
N1 N 0.3794(3) 0.2424(3) 0.3226(2) 0.0335(10) Uani 1 1 d .
N2 N 0.6936(3) 0.2573(4) 0.2209(3) 0.0379(11) Uani 1 1 d .
C1 C 0.1459(4) 0.2942(4) 0.1893(4) 0.0447(15) Uani 1 1 d .
C2 C 0.1359(4) 0.2119(4) 0.1546(4) 0.0433(16) Uani 1 1 d .
C3 C 0.1390(4) 0.1450(4) 0.2067(4) 0.0462(15) Uani 1 1 d .
C4 C 0.1555(4) 0.1862(5) 0.2719(4) 0.0469(15) Uani 1 1 d .
C5 C 0.1646(5) 0.2787(4) 0.2622(4) 0.0461(16) Uani 1 1 d .
C6 C 0.3839(4) 0.2044(4) 0.3882(3) 0.0368(13) Uani 1 1 d .
C7 C 0.3917(4) 0.1138(4) 0.3948(4) 0.0466(15) Uani 1 1 d .
H7 H 0.3946 0.0796 0.3579 0.056 Uiso 1 1 calc R
C8 C 0.3951(5) 0.0757(5) 0.4581(4) 0.0555(17) Uani 1 1 d .
H8 H 0.4006 0.0154 0.4629 0.067 Uiso 1 1 calc R
C9 C 0.3905(5) 0.1243(5) 0.5133(4) 0.0579(18) Uani 1 1 d .
H9 H 0.3915 0.0975 0.5546 0.070 Uiso 1 1 calc R
C10 C 0.3843(6) 0.2149(5) 0.5061(4) 0.060(2) Uani 1 1 d .
H10 H 0.3822 0.2492 0.5432 0.071 Uiso 1 1 calc R
C11 C 0.3813(5) 0.2548(5) 0.4427(4) 0.0490(15) Uani 1 1 d .
H11 H 0.3775 0.3152 0.4382 0.059 Uiso 1 1 calc R
C12 C 0.4225(4) 0.3287(4) 0.2471(3) 0.0354(12) Uani 1 1 d .
C13 C 0.4804(4) 0.3836(4) 0.2289(3) 0.0449(14) Uani 1 1 d .
H13 H 0.5327 0.4022 0.2633 0.054 Uiso 1 1 calc R
C14 C 0.4601(5) 0.4104(4) 0.1595(4) 0.0550(17) Uani 1 1 d .
H14 H 0.4982 0.4470 0.1471 0.066 Uiso 1 1 calc R
C15 C 0.3821(5) 0.3815(5) 0.1095(4) 0.0582(18) Uani 1 1 d .
H15 H 0.3677 0.3995 0.0631 0.070 Uiso 1 1 calc R
C16 C 0.3250(5) 0.3260(5) 0.1272(3) 0.0481(15) Uani 1 1 d .
H16 H 0.2737 0.3067 0.0922 0.058 Uiso 1 1 calc R
C17 C 0.3425(4) 0.2984(4) 0.1962(3) 0.0366(13) Uani 1 1 d .
C18 C 0.4405(4) 0.2945(4) 0.3175(3) 0.0366(13) Uani 1 1 d .
C19 C 0.5233(4) 0.3169(5) 0.3766(3) 0.0457(14) Uani 1 1 d .
H19A H 0.5137 0.3684 0.3998 0.069 Uiso 1 1 calc R
H19B H 0.5702 0.3274 0.3586 0.069 Uiso 1 1 calc R
H19C H 0.5395 0.2693 0.4093 0.069 Uiso 1 1 calc R
C20 C 0.9185(4) 0.2993(5) 0.2730(4) 0.0524(17) Uani 1 1 d .
C21 C 0.9315(4) 0.3530(5) 0.3308(4) 0.0515(17) Uani 1 1 d .
C22 C 0.9348(4) 0.2969(5) 0.3905(4) 0.0473(16) Uani 1 1 d .
C23 C 0.9273(5) 0.2086(4) 0.3666(4) 0.0507(17) Uani 1 1 d .
C24 C 0.9092(5) 0.2107(5) 0.2923(4) 0.0525(18) Uani 1 1 d .
C25 C 0.7270(4) 0.2034(4) 0.3476(3) 0.0383(13) Uani 1 1 d .
C26 C 0.6469(4) 0.1730(4) 0.2954(3) 0.0371(12) Uani 1 1 d .
C27 C 0.5872(4) 0.1192(4) 0.3129(3) 0.0452(14) Uani 1 1 d .
H27 H 0.5354 0.1007 0.2781 0.054 Uiso 1 1 calc R
C28 C 0.6049(5) 0.0939(4) 0.3804(4) 0.0512(16) Uani 1 1 d .
H28 H 0.5667 0.0557 0.3914 0.061 Uiso 1 1 calc R
C29 C 0.6799(5) 0.1250(5) 0.4332(4) 0.0532(17) Uani 1 1 d .
H29 H 0.6903 0.1100 0.4797 0.064 Uiso 1 1 calc R
C30 C 0.7400(4) 0.1790(5) 0.4166(3) 0.0472(15) Uani 1 1 d .
H30 H 0.7899 0.1992 0.4526 0.057 Uiso 1 1 calc R
C31 C 0.6314(4) 0.2079(4) 0.2249(3) 0.0386(14) Uani 1 1 d .
C32 C 0.5476(4) 0.1900(5) 0.1648(3) 0.0463(15) Uani 1 1 d .
H32A H 0.5339 0.2389 0.1333 0.069 Uiso 1 1 calc R
H32B H 0.5001 0.1809 0.1822 0.069 Uiso 1 1 calc R
H32C H 0.5551 0.1388 0.1403 0.069 Uiso 1 1 calc R
C33 C 0.6915(4) 0.2969(5) 0.1563(3) 0.0440(15) Uani 1 1 d .
C34 C 0.6878(5) 0.2469(6) 0.0992(4) 0.0576(17) Uani 1 1 d .
H34 H 0.6861 0.1863 0.1013 0.069 Uiso 1 1 calc R
C35 C 0.6866(6) 0.2897(7) 0.0368(4) 0.072(3) Uani 1 1 d .
H35 H 0.6838 0.2564 -0.0021 0.086 Uiso 1 1 calc R
C36 C 0.6893(5) 0.3784(7) 0.0328(5) 0.073(2) Uani 1 1 d .
H36 H 0.6888 0.4055 -0.0082 0.087 Uiso 1 1 calc R
C37 C 0.6930(6) 0.4277(6) 0.0911(5) 0.077(3) Uani 1 1 d .
H37 H 0.6952 0.4882 0.0888 0.092 Uiso 1 1 calc R
C38 C 0.6935(5) 0.3875(5) 0.1539(5) 0.064(2) Uani 1 1 d .
H38 H 0.6950 0.4208 0.1925 0.077 Uiso 1 1 calc R
C49 C 0.7561(9) 0.9769(7) 0.9919(7) 0.107(4) Uani 1 1 d .
H39A H 0.7592 0.9320 1.0263 0.128 Uiso 1 1 calc R
H39B H 0.7430 0.9484 0.9468 0.128 Uiso 1 1 calc R
C45 C 0.1603(5) 0.1426(6) 0.3383(4) 0.069(2) Uani 1 1 d .
H45A H 0.1675 0.0809 0.3342 0.103 Uiso 1 1 calc R
H45B H 0.1066 0.1536 0.3474 0.103 Uiso 1 1 calc R
H45C H 0.2099 0.1652 0.3763 0.103 Uiso 1 1 calc R
C39 C 0.9539(5) 0.3259(7) 0.4638(4) 0.072(2) Uani 1 1 d .
H39C H 0.9307 0.2840 0.4879 0.109 Uiso 1 1 calc R
H39D H 0.9265 0.3816 0.4638 0.109 Uiso 1 1 calc R
H39E H 1.0168 0.3310 0.4872 0.109 Uiso 1 1 calc R
C48 C 0.1128(6) 0.1971(7) 0.0773(4) 0.071(2) Uani 1 1 d .
H48A H 0.1389 0.2422 0.0582 0.106 Uiso 1 1 calc R
H48B H 0.0495 0.1983 0.0545 0.106 Uiso 1 1 calc R
H48C H 0.1352 0.1414 0.0697 0.106 Uiso 1 1 calc R
C46 C 0.1745(6) 0.3444(6) 0.3183(5) 0.068(2) Uani 1 1 d .
H46A H 0.2019 0.3961 0.3087 0.101 Uiso 1 1 calc R
H46B H 0.2107 0.3207 0.3628 0.101 Uiso 1 1 calc R
H46C H 0.1171 0.3589 0.3197 0.101 Uiso 1 1 calc R
C43 C 0.9404(6) 0.4495(5) 0.3348(5) 0.079(3) Uani 1 1 d .
H43A H 1.0016 0.4652 0.3464 0.118 Uiso 1 1 calc R
H43B H 0.9192 0.4712 0.3703 0.118 Uiso 1 1 calc R
H43C H 0.9061 0.4746 0.2903 0.118 Uiso 1 1 calc R
C44 C 0.1246(6) 0.0510(5) 0.1905(5) 0.076(2) Uani 1 1 d .
H44A H 0.1284 0.0396 0.1452 0.114 Uiso 1 1 calc R
H44B H 0.0670 0.0345 0.1903 0.114 Uiso 1 1 calc R
H44C H 0.1691 0.0178 0.2255 0.114 Uiso 1 1 calc R
C47 C 0.1356(5) 0.3820(5) 0.1565(5) 0.067(2) Uani 1 1 d .
H47A H 0.0769 0.4035 0.1488 0.100 Uiso 1 1 calc R
H47B H 0.1447 0.3780 0.1124 0.100 Uiso 1 1 calc R
H47C H 0.1785 0.4212 0.1870 0.100 Uiso 1 1 calc R
C40 C 0.9404(6) 0.1286(6) 0.4092(6) 0.080(3) Uani 1 1 d .
H40A H 1.0011 0.1102 0.4228 0.121 Uiso 1 1 calc R
H40B H 0.9024 0.0833 0.3822 0.121 Uiso 1 1 calc R
H40C H 0.9261 0.1400 0.4505 0.121 Uiso 1 1 calc R
C42 C 0.9145(6) 0.3292(8) 0.2023(4) 0.088(3) Uani 1 1 d .
H42A H 0.8955 0.3889 0.1956 0.132 Uiso 1 1 calc R
H42B H 0.8732 0.2935 0.1669 0.132 Uiso 1 1 calc R
H42C H 0.9722 0.3243 0.1988 0.132 Uiso 1 1 calc R
C41 C 0.8993(6) 0.1342(7) 0.2445(6) 0.102(4) Uani 1 1 d .
H41A H 0.8513 0.1447 0.2012 0.153 Uiso 1 1 calc R
H41B H 0.8871 0.0827 0.2664 0.153 Uiso 1 1 calc R
H41C H 0.9533 0.1260 0.2352 0.153 Uiso 1 1 calc R

loop_
_atom_site_aniso_label
_atom_site_aniso_U_11
_atom_site_aniso_U_22
_atom_site_aniso_U_33
_atom_site_aniso_U_23
_atom_site_aniso_U_13
_atom_site_aniso_U_12
Rh1 0.0318(4) 0.0390(4) 0.0280(3) 0.00144(16) 0.0102(2) -0.00294(16)
Rh2 0.0329(4) 0.0462(4) 0.0325(4) -0.00044(17) 0.0123(3) -0.00121(17)
Cl1 0.0247(6) 0.0268(6) 0.0293(6) -0.0065(5) 0.0112(5) -0.0001(4)
Cl2 0.0313(7) 0.0428(8) 0.0381(7) -0.0115(6) 0.0154(6) 0.0028(5)
Cl3 0.188(4) 0.151(3) 0.115(3) 0.027(2) 0.056(3) 0.083(3)
Cl4 0.191(4) 0.109(3) 0.159(4) 0.043(2) 0.049(3) -0.011(3)
N1 0.037(3) 0.039(2) 0.025(2) -0.003(2) 0.011(2) -0.004(2)
N2 0.038(3) 0.048(3) 0.027(3) -0.003(2) 0.011(2) -0.003(2)
C1 0.031(3) 0.051(4) 0.049(4) 0.005(3) 0.010(3) 0.004(3)
C2 0.022(3) 0.068(4) 0.032(3) 0.002(3) 0.000(3) -0.001(3)
C3 0.031(3) 0.054(4) 0.051(4) -0.004(3) 0.012(3) -0.009(3)
C4 0.029(3) 0.064(4) 0.049(4) 0.004(3) 0.015(3) -0.006(3)
C5 0.035(3) 0.055(4) 0.051(4) -0.004(3) 0.018(3) 0.002(3)
C6 0.036(3) 0.048(3) 0.022(3) 0.001(2) 0.005(2) -0.010(3)
C7 0.046(4) 0.047(4) 0.047(4) 0.004(3) 0.018(3) 0.000(3)
C8 0.069(5) 0.050(4) 0.043(4) 0.016(3) 0.014(3) 0.003(3)
C9 0.063(5) 0.070(5) 0.040(4) 0.019(3) 0.017(3) 0.006(4)
C10 0.065(5) 0.083(6) 0.031(4) -0.007(3) 0.018(3) -0.006(4)
C11 0.051(4) 0.055(4) 0.044(4) 0.001(3) 0.019(3) 0.001(3)
C12 0.035(3) 0.036(3) 0.036(3) -0.002(2) 0.014(2) 0.000(2)
C13 0.050(4) 0.043(3) 0.043(3) -0.002(3) 0.018(3) -0.007(3)
C14 0.063(4) 0.052(4) 0.061(4) 0.007(3) 0.035(4) -0.007(3)
C15 0.072(5) 0.062(4) 0.040(4) 0.013(3) 0.020(3) -0.002(4)
C16 0.048(4) 0.062(4) 0.033(3) 0.011(3) 0.012(3) -0.003(3)
C17 0.034(3) 0.039(3) 0.041(3) 0.003(3) 0.019(3) -0.001(2)
C18 0.034(3) 0.041(3) 0.037(3) -0.005(2) 0.015(3) 0.000(2)
C19 0.041(3) 0.055(4) 0.039(3) -0.009(3) 0.010(3) -0.006(3)
C20 0.034(3) 0.078(5) 0.047(4) 0.000(3) 0.016(3) -0.002(3)
C21 0.036(3) 0.065(4) 0.048(4) 0.009(3) 0.009(3) -0.008(3)
C22 0.029(3) 0.066(4) 0.040(4) 0.001(3) 0.005(3) -0.003(3)
C23 0.036(3) 0.053(4) 0.062(5) 0.012(3) 0.016(3) 0.003(3)
C24 0.034(3) 0.068(5) 0.057(5) -0.009(3) 0.017(3) 0.004(3)
C25 0.035(3) 0.045(3) 0.037(3) 0.002(3) 0.016(3) 0.004(3)
C26 0.039(3) 0.041(3) 0.032(3) -0.003(2) 0.012(2) 0.001(2)
C27 0.048(4) 0.045(3) 0.043(3) -0.006(3) 0.016(3) -0.002(3)
C28 0.056(4) 0.049(4) 0.054(4) 0.010(3) 0.026(3) 0.000(3)
C29 0.057(4) 0.063(4) 0.043(4) 0.014(3) 0.022(3) 0.004(3)
C30 0.044(3) 0.064(4) 0.036(3) 0.006(3) 0.016(3) 0.000(3)
C31 0.037(3) 0.047(3) 0.034(3) -0.007(2) 0.015(3) 0.002(3)
C32 0.042(3) 0.055(4) 0.038(3) -0.008(3) 0.010(3) -0.003(3)
C33 0.045(4) 0.057(4) 0.027(3) 0.008(3) 0.008(3) -0.006(3)
C34 0.053(4) 0.080(5) 0.043(4) -0.004(4) 0.020(3) -0.003(4)
C35 0.068(6) 0.113(8) 0.041(4) 0.002(4) 0.027(4) -0.007(5)
C36 0.056(5) 0.112(7) 0.058(5) 0.034(5) 0.030(4) 0.013(5)
C37 0.075(5) 0.076(5) 0.088(6) 0.041(5) 0.040(5) 0.018(4)
C38 0.070(5) 0.061(5) 0.076(5) 0.014(4) 0.044(4) 0.010(4)
C49 0.155(11) 0.079(7) 0.097(8) 0.001(6) 0.055(7) 0.018(7)
C45 0.051(4) 0.101(6) 0.057(5) 0.016(4) 0.024(4) -0.007(4)
C39 0.060(5) 0.106(7) 0.045(4) -0.010(4) 0.011(4) -0.017(5)
C48 0.057(5) 0.100(6) 0.044(4) -0.009(4) 0.004(4) -0.005(4)
C46 0.061(5) 0.073(5) 0.075(5) -0.017(4) 0.031(4) 0.000(4)
C43 0.071(5) 0.056(5) 0.097(7) 0.009(4) 0.013(5) -0.020(4)
C44 0.062(5) 0.055(5) 0.105(7) -0.005(4) 0.021(5) -0.021(4)
C47 0.056(4) 0.061(5) 0.081(6) 0.025(4) 0.021(4) 0.009(4)
C40 0.050(4) 0.077(5) 0.113(8) 0.029(5) 0.028(5) 0.008(4)
C42 0.056(5) 0.166(10) 0.050(5) 0.021(6) 0.027(4) 0.009(6)
C41 0.060(5) 0.116(8) 0.125(9) -0.065(7) 0.028(6) 0.005(5)

loop_
_atom_type_symbol
_atom_type_description
_atom_type_scat_dispersion_real
_atom_type_scat_dispersion_imag
_atom_type_scat_source
C C 0.0033 0.0016 'International Tables Vol C Tables 4.2.6.8 and 6.1.1.4'
H H 0.0000 0.0000 'International Tables Vol C Tables 4.2.6.8 and 6.1.1.4'
N N 0.0061 0.0033 'International Tables Vol C Tables 4.2.6.8 and 6.1.1.4'
Cl Cl 0.1484 0.1585 'International Tables Vol C Tables 4.2.6.8 and 6.1.1.4'
Rh Rh -1.1178 0.9187 'International Tables Vol C Tables 4.2.6.8 and 6.1.1.4'

loop_
_geom_angle_atom_site_label_1
_geom_angle_atom_site_label_2
_geom_angle_atom_site_label_3
_geom_angle
C17 Rh1 N1 77.6(2)
C17 Rh1 C5 118.1(2)
N1 Rh1 C5 100.9(2)
C17 Rh1 C2 109.2(3)
N1 Rh1 C2 165.5(2)
C5 Rh1 C2 64.6(3)
C17 Rh1 C1 96.4(2)
N1 Rh1 C1 129.7(2)
C5 Rh1 C1 38.4(3)
C2 Rh1 C1 38.5(3)
C17 Rh1 C3 146.8(2)
N1 Rh1 C3 135.7(2)
C5 Rh1 C3 62.6(2)
C2 Rh1 C3 38.5(3)
C1 Rh1 C3 63.0(3)
C17 Rh1 C4 155.8(3)
N1 Rh1 C4 105.4(2)
C5 Rh1 C4 37.8(3)
C2 Rh1 C4 63.0(3)
C1 Rh1 C4 62.7(3)
C3 Rh1 C4 36.0(2)
C17 Rh1 Cl1 87.40(18)
N1 Rh1 Cl1 91.38(14)
C5 Rh1 Cl1 153.46(18)
C2 Rh1 Cl1 101.59(19)
C1 Rh1 Cl1 138.65(19)
C3 Rh1 Cl1 92.19(17)
C4 Rh1 Cl1 116.27(19)
C25 Rh2 N2 77.7(2)
C25 Rh2 C24 114.8(3)
N2 Rh2 C24 103.5(3)
C25 Rh2 C22 112.4(3)
N2 Rh2 C22 166.6(2)
C24 Rh2 C22 64.8(3)
C25 Rh2 C23 96.1(3)
N2 Rh2 C23 135.0(3)
C24 Rh2 C23 38.8(3)
C22 Rh2 C23 38.4(3)
C25 Rh2 C21 150.9(3)
N2 Rh2 C21 131.3(2)
C24 Rh2 C21 62.9(3)
C22 Rh2 C21 38.9(3)
C23 Rh2 C21 63.5(3)
C25 Rh2 C20 152.5(3)
N2 Rh2 C20 104.2(2)
C24 Rh2 C20 37.8(3)
C22 Rh2 C20 62.7(3)
C23 Rh2 C20 62.7(3)
C21 Rh2 C20 35.7(3)
C25 Rh2 Cl2 88.25(18)
N2 Rh2 Cl2 89.54(15)
C24 Rh2 Cl2 155.3(2)
C22 Rh2 Cl2 99.2(2)
C23 Rh2 Cl2 135.2(2)
C21 Rh2 Cl2 92.7(2)
C20 Rh2 Cl2 119.0(2)
C18 N1 C6 122.1(5)
C18 N1 Rh1 118.0(4)
C6 N1 Rh1 119.9(4)
C31 N2 C33 122.7(5)
C31 N2 Rh2 118.2(4)
C33 N2 Rh2 119.1(4)
C5 C1 C2 108.3(6)
C5 C1 C47 124.7(7)
C2 C1 C47 127.0(7)
C5 C1 Rh1 70.4(4)
C2 C1 Rh1 70.4(4)
C47 C1 Rh1 126.7(5)
C1 C2 C3 106.9(6)
C1 C2 C48 126.6(7)
C3 C2 C48 125.9(7)
C1 C2 Rh1 71.2(4)
C3 C2 Rh1 74.7(3)
C48 C2 Rh1 126.2(5)
C4 C3 C2 108.4(6)
C4 C3 C44 127.7(7)
C2 C3 C44 123.9(7)
C4 C3 Rh1 72.8(3)
C2 C3 Rh1 66.8(3)
C44 C3 Rh1 127.1(5)
C3 C4 C5 107.8(6)
C3 C4 C45 126.0(7)
C5 C4 C45 126.1(7)
C3 C4 Rh1 71.3(3)
C5 C4 Rh1 66.4(3)
C45 C4 Rh1 129.0(5)
C1 C5 C4 108.2(6)
C1 C5 C46 127.7(7)
C4 C5 C46 123.1(7)
C1 C5 Rh1 71.2(4)
C4 C5 Rh1 75.8(4)
C46 C5 Rh1 127.9(5)
C11 C6 C7 120.8(6)
C11 C6 N1 121.5(6)
C7 C6 N1 117.8(6)
C8 C7 C6 118.5(6)
C8 C7 H7 120.7
C6 C7 H7 120.7
C9 C8 C7 122.1(7)
C9 C8 H8 118.9
C7 C8 H8 118.9
C8 C9 C10 118.5(6)
C8 C9 H9 120.8
C10 C9 H9 120.8
C9 C10 C11 120.3(7)
C9 C10 H10 119.9
C11 C10 H10 119.9
C6 C11 C10 119.8(7)
C6 C11 H11 120.1
C10 C11 H11 120.1
C13 C12 C17 121.6(5)
C13 C12 C18 123.8(5)
C17 C12 C18 114.6(5)
C14 C13 C12 120.2(6)
C14 C13 H13 119.9
C12 C13 H13 119.9
C15 C14 C13 118.8(6)
C15 C14 H14 120.6
C13 C14 H14 120.6
C14 C15 C16 121.2(6)
C14 C15 H15 119.4
C16 C15 H15 119.4
C15 C16 C17 121.8(6)
C15 C16 H16 119.1
C17 C16 H16 119.1
C16 C17 C12 116.5(5)
C16 C17 Rh1 127.7(5)
C12 C17 Rh1 115.9(4)
N1 C18 C12 113.9(5)
N1 C18 C19 124.5(6)
C12 C18 C19 121.6(5)
C18 C19 H19A 109.5
C18 C19 H19B 109.5
H19A C19 H19B 109.5
C18 C19 H19C 109.5
H19A C19 H19C 109.5
H19B C19 H19C 109.5
C21 C20 C24 109.1(6)
C21 C20 C42 125.4(8)
C24 C20 C42 125.6(8)
C21 C20 Rh2 71.5(4)
C24 C20 Rh2 66.2(4)
C42 C20 Rh2 128.2(5)
C20 C21 C22 107.7(6)
C20 C21 C43 128.3(7)
C22 C21 C43 124.1(7)
C20 C21 Rh2 72.8(4)
C22 C21 Rh2 67.0(3)
C43 C21 Rh2 125.1(5)
C23 C22 C21 107.4(6)
C23 C22 C39 126.1(7)
C21 C22 C39 126.1(7)
C23 C22 Rh2 71.6(4)
C21 C22 Rh2 74.2(4)
C39 C22 Rh2 125.5(5)
C22 C23 C24 107.3(6)
C22 C23 C40 127.7(8)
C24 C23 C40 124.9(8)
C22 C23 Rh2 70.0(4)
C24 C23 Rh2 69.2(4)
C40 C23 Rh2 128.5(5)
C20 C24 C23 107.9(6)
C20 C24 C41 124.1(8)
C23 C24 C41 127.1(8)
C20 C24 Rh2 76.1(4)
C23 C24 Rh2 72.0(4)
C41 C24 Rh2 126.5(6)
C30 C25 C26 115.9(6)
C30 C25 Rh2 128.3(5)
C26 C25 Rh2 115.8(4)
C27 C26 C25 121.5(5)
C27 C26 C31 124.5(5)
C25 C26 C31 113.9(5)
C28 C27 C26 120.4(6)
C28 C27 H27 119.8
C26 C27 H27 119.8
C27 C28 C29 120.0(6)
C27 C28 H28 120.0
C29 C28 H28 120.0
C28 C29 C30 120.2(6)
C28 C29 H29 119.9
C30 C29 H29 119.9
C25 C30 C29 121.9(6)
C25 C30 H30 119.1
C29 C30 H30 119.1
N2 C31 C26 114.2(6)
N2 C31 C32 123.9(6)
C26 C31 C32 121.9(6)
C31 C32 H32A 109.5
C31 C32 H32B 109.5
H32A C32 H32B 109.5
C31 C32 H32C 109.5
H32A C32 H32C 109.5
H32B C32 H32C 109.5
C34 C33 C38 121.4(7)
C34 C33 N2 121.2(6)
C38 C33 N2 117.4(6)
C33 C34 C35 118.7(8)
C33 C34 H34 120.6
C35 C34 H34 120.6
C36 C35 C34 121.5(8)
C36 C35 H35 119.3
C34 C35 H35 119.3
C35 C36 C37 118.9(8)
C35 C36 H36 120.5
C37 C36 H36 120.5
C36 C37 C38 121.3(9)
C36 C37 H37 119.4
C38 C37 H37 119.4
C33 C38 C37 118.2(8)
C33 C38 H38 120.9
C37 C38 H38 120.9
Cl4 C49 Cl3 115.1(7)
Cl4 C49 H39A 108.5
Cl3 C49 H39A 108.5
Cl4 C49 H39B 108.5
Cl3 C49 H39B 108.5
H39A C49 H39B 107.5
C4 C45 H45A 109.5
C4 C45 H45B 109.5
H45A C45 H45B 109.5
C4 C45 H45C 109.5
H45A C45 H45C 109.5
H45B C45 H45C 109.5
C22 C39 H39C 109.5
C22 C39 H39D 109.5
H39C C39 H39D 109.5
C22 C39 H39E 109.5
H39C C39 H39E 109.5
H39D C39 H39E 109.5
C2 C48 H48A 109.5
C2 C48 H48B 109.5
H48A C48 H48B 109.5
C2 C48 H48C 109.5
H48A C48 H48C 109.5
H48B C48 H48C 109.5
C5 C46 H46A 109.5
C5 C46 H46B 109.5
H46A C46 H46B 109.5
C5 C46 H46C 109.5
H46A C46 H46C 109.5
H46B C46 H46C 109.5
C21 C43 H43A 109.5
C21 C43 H43B 109.5
H43A C43 H43B 109.5
C21 C43 H43C 109.5
H43A C43 H43C 109.5
H43B C43 H43C 109.5
C3 C44 H44A 109.5
C3 C44 H44B 109.5
H44A C44 H44B 109.5
C3 C44 H44C 109.5
H44A C44 H44C 109.5
H44B C44 H44C 109.5
C1 C47 H47A 109.5
C1 C47 H47B 109.5
H47A C47 H47B 109.5
C1 C47 H47C 109.5
H47A C47 H47C 109.5
H47B C47 H47C 109.5
C23 C40 H40A 109.5
C23 C40 H40B 109.5
H40A C40 H40B 109.5
C23 C40 H40C 109.5
H40A C40 H40C 109.5
H40B C40 H40C 109.5
C20 C42 H42A 109.5
C20 C42 H42B 109.5
H42A C42 H42B 109.5
C20 C42 H42C 109.5
H42A C42 H42C 109.5
H42B C42 H42C 109.5
C24 C41 H41A 109.5
C24 C41 H41B 109.5
H41A C41 H41B 109.5
C24 C41 H41C 109.5
H41A C41 H41C 109.5
H41B C41 H41C 109.5

loop_
_geom_bond_atom_site_label_1
_geom_bond_atom_site_label_2
_geom_bond_distance
Rh1 C17 2.010(6)
Rh1 N1 2.101(5)
Rh1 C5 2.162(7)
Rh1 C2 2.162(6)
Rh1 C1 2.173(6)
Rh1 C3 2.268(6)
Rh1 C4 2.287(6)
Rh1 Cl1 2.4681(12)
Rh2 C25 2.000(6)
Rh2 N2 2.105(5)
Rh2 C24 2.145(7)
Rh2 C22 2.162(6)
Rh2 C23 2.182(7)
Rh2 C21 2.259(6)
Rh2 C20 2.276(7)
Rh2 Cl2 2.4617(13)
Cl3 C49 1.762(12)
Cl4 C49 1.703(14)
N1 C18 1.299(8)
N1 C6 1.435(7)
N2 C31 1.281(8)
N2 C33 1.436(8)
C1 C5 1.424(11)
C1 C2 1.428(10)
C1 C47 1.485(10)
C2 C3 1.464(10)
C2 C48 1.500(10)
C3 C4 1.407(10)
C3 C44 1.477(10)
C4 C5 1.446(10)
C4 C45 1.485(10)
C5 C46 1.490(10)
C6 C11 1.364(9)
C6 C7 1.396(9)
C7 C8 1.396(9)
C7 H7 0.9300
C8 C9 1.371(11)
C8 H8 0.9300
C9 C10 1.396(11)
C9 H9 0.9300
C10 C11 1.411(10)
C10 H10 0.9300
C11 H11 0.9300
C12 C13 1.397(8)
C12 C17 1.419(8)
C12 C18 1.456(8)
C13 C14 1.395(10)
C13 H13 0.9300
C14 C15 1.382(11)
C14 H14 0.9300
C15 C16 1.389(10)
C15 H15 0.9300
C16 C17 1.396(9)
C16 H16 0.9300
C18 C19 1.489(8)
C19 H19A 0.9600
C19 H19B 0.9600
C19 H19C 0.9600
C20 C21 1.389(11)
C20 C24 1.436(11)
C20 C42 1.489(10)
C21 C22 1.474(10)
C21 C43 1.486(11)
C22 C23 1.428(10)
C22 C39 1.482(10)
C23 C24 1.436(11)
C23 C40 1.473(11)
C24 C41 1.496(11)
C25 C30 1.397(9)
C25 C26 1.432(8)
C26 C27 1.403(9)
C26 C31 1.467(9)
C27 C28 1.358(10)
C27 H27 0.9300
C28 C29 1.389(10)
C28 H28 0.9300
C29 C30 1.401(9)
C29 H29 0.9300
C30 H30 0.9300
C31 C32 1.495(9)
C32 H32A 0.9600
C32 H32B 0.9600
C32 H32C 0.9600
C33 C34 1.375(10)
C33 C38 1.390(10)
C34 C35 1.423(11)
C34 H34 0.9300
C35 C36 1.363(13)
C35 H35 0.9300
C36 C37 1.389(14)
C36 H36 0.9300
C37 C38 1.417(11)
C37 H37 0.9300
C38 H38 0.9300
C49 H39A 0.9700
C49 H39B 0.9700
C45 H45A 0.9600
C45 H45B 0.9600
C45 H45C 0.9600
C39 H39C 0.9600
C39 H39D 0.9600
C39 H39E 0.9600
C48 H48A 0.9600
C48 H48B 0.9600
C48 H48C 0.9600
C46 H46A 0.9600
C46 H46B 0.9600
C46 H46C 0.9600
C43 H43A 0.9600
C43 H43B 0.9600
C43 H43C 0.9600
C44 H44A 0.9600
C44 H44B 0.9600
C44 H44C 0.9600
C47 H47A 0.9600
C47 H47B 0.9600
C47 H47C 0.9600
C40 H40A 0.9600
C40 H40B 0.9600
C40 H40C 0.9600
C42 H42A 0.9600
C42 H42B 0.9600
C42 H42C 0.9600
C41 H41A 0.9600
C41 H41B 0.9600
C41 H41C 0.9600

loop_
_geom_torsion_atom_site_label_1
_geom_torsion_atom_site_label_2
_geom_torsion_atom_site_label_3
_geom_torsion_atom_site_label_4
_geom_torsion
C17 Rh1 N1 C18 2.3(5)
C5 Rh1 N1 C18 -114.3(5)
C2 Rh1 N1 C18 -117.2(9)
C1 Rh1 N1 C18 -85.7(5)
C3 Rh1 N1 C18 -176.1(4)
C4 Rh1 N1 C18 -152.9(5)
Cl1 Rh1 N1 C18 89.4(4)
C17 Rh1 N1 C6 178.9(5)
C5 Rh1 N1 C6 62.3(5)
C2 Rh1 N1 C6 59.4(11)
C1 Rh1 N1 C6 90.9(5)
C3 Rh1 N1 C6 0.5(6)
C4 Rh1 N1 C6 23.7(5)
Cl1 Rh1 N1 C6 -94.0(4)
C25 Rh2 N2 C31 -2.3(5)
C24 Rh2 N2 C31 110.6(5)
C22 Rh2 N2 C31 138.0(10)
C23 Rh2 N2 C31 84.0(6)
C21 Rh2 N2 C31 176.2(5)
C20 Rh2 N2 C31 149.5(5)
Cl2 Rh2 N2 C31 -90.6(5)
C25 Rh2 N2 C33 179.1(5)
C24 Rh2 N2 C33 -68.0(5)
C22 Rh2 N2 C33 -40.6(13)
C23 Rh2 N2 C33 -94.6(6)
C21 Rh2 N2 C33 -2.4(6)
C20 Rh2 N2 C33 -29.1(5)
Cl2 Rh2 N2 C33 90.8(5)
C17 Rh1 C1 C5 -128.3(4)
N1 Rh1 C1 C5 -49.2(5)
C2 Rh1 C1 C5 118.7(6)
C3 Rh1 C1 C5 79.2(4)
C4 Rh1 C1 C5 38.6(4)
Cl1 Rh1 C1 C5 138.3(3)
C17 Rh1 C1 C2 113.0(4)
N1 Rh1 C1 C2 -167.9(4)
C5 Rh1 C1 C2 -118.7(6)
C3 Rh1 C1 C2 -39.5(4)
C4 Rh1 C1 C2 -80.1(4)
Cl1 Rh1 C1 C2 19.6(5)
C17 Rh1 C1 C47 -9.1(7)
N1 Rh1 C1 C47 70.1(8)
C5 Rh1 C1 C47 119.2(8)
C2 Rh1 C1 C47 -122.1(9)
C3 Rh1 C1 C47 -161.6(8)
C4 Rh1 C1 C47 157.8(8)
Cl1 Rh1 C1 C47 -102.5(7)
C5 C1 C2 C3 6.3(7)
C47 C1 C2 C3 -171.5(6)
Rh1 C1 C2 C3 66.7(4)
C5 C1 C2 C48 177.9(7)
C47 C1 C2 C48 0.1(12)
Rh1 C1 C2 C48 -121.7(7)
C5 C1 C2 Rh1 -60.5(5)
C47 C1 C2 Rh1 121.7(7)
C17 Rh1 C2 C1 -75.7(4)
N1 Rh1 C2 C1 40.2(11)
C5 Rh1 C2 C1 37.1(4)
C3 Rh1 C2 C1 114.3(6)
C4 Rh1 C2 C1 79.3(4)
Cl1 Rh1 C2 C1 -166.9(4)
C17 Rh1 C2 C3 170.0(4)
N1 Rh1 C2 C3 -74.1(10)
C5 Rh1 C2 C3 -77.3(4)
C1 Rh1 C2 C3 -114.3(6)
C4 Rh1 C2 C3 -35.0(4)
Cl1 Rh1 C2 C3 78.7(4)
C17 Rh1 C2 C48 46.4(7)
N1 Rh1 C2 C48 162.2(8)
C5 Rh1 C2 C48 159.1(8)
C1 Rh1 C2 C48 122.1(8)
C3 Rh1 C2 C48 -123.6(8)
C4 Rh1 C2 C48 -158.6(8)
Cl1 Rh1 C2 C48 -44.9(7)
C1 C2 C3 C4 -3.2(7)
C48 C2 C3 C4 -174.9(7)
Rh1 C2 C3 C4 61.2(4)
C1 C2 C3 C44 175.5(6)
C48 C2 C3 C44 3.8(11)
Rh1 C2 C3 C44 -120.1(7)
C1 C2 C3 Rh1 -64.4(4)
C48 C2 C3 Rh1 124.0(7)
C17 Rh1 C3 C4 -136.8(5)
N1 Rh1 C3 C4 40.3(5)
C5 Rh1 C3 C4 -36.7(4)
C2 Rh1 C3 C4 -119.5(6)
C1 Rh1 C3 C4 -80.0(5)
Cl1 Rh1 C3 C4 134.5(4)
C17 Rh1 C3 C2 -17.3(6)
N1 Rh1 C3 C2 159.8(4)
C5 Rh1 C3 C2 82.8(4)
C1 Rh1 C3 C2 39.5(4)
C4 Rh1 C3 C2 119.5(6)
Cl1 Rh1 C3 C2 -106.0(4)
C17 Rh1 C3 C44 98.6(8)
N1 Rh1 C3 C44 -84.2(8)
C5 Rh1 C3 C44 -161.2(8)
C2 Rh1 C3 C44 115.9(9)
C1 Rh1 C3 C44 155.4(8)
C4 Rh1 C3 C44 -124.5(9)
Cl1 Rh1 C3 C44 10.0(7)
C2 C3 C4 C5 -1.0(7)
C44 C3 C4 C5 -179.7(7)
Rh1 C3 C4 C5 56.4(4)
C2 C3 C4 C45 177.5(6)
C44 C3 C4 C45 -1.2(11)
Rh1 C3 C4 C45 -125.1(7)
C2 C3 C4 Rh1 -57.5(4)
C44 C3 C4 Rh1 123.9(7)
C17 Rh1 C4 C3 114.1(6)
N1 Rh1 C4 C3 -152.0(4)
C5 Rh1 C4 C3 120.0(6)
C2 Rh1 C4 C3 37.4(4)
C1 Rh1 C4 C3 80.8(5)
Cl1 Rh1 C4 C3 -52.6(4)
C17 Rh1 C4 C5 -6.0(8)
N1 Rh1 C4 C5 88.0(4)
C2 Rh1 C4 C5 -82.6(4)
C1 Rh1 C4 C5 -39.2(4)
C3 Rh1 C4 C5 -120.0(6)
Cl1 Rh1 C4 C5 -172.6(4)
C17 Rh1 C4 C45 -124.3(8)
N1 Rh1 C4 C45 -30.4(8)
C5 Rh1 C4 C45 -118.3(9)
C2 Rh1 C4 C45 159.1(8)
C1 Rh1 C4 C45 -157.5(8)
C3 Rh1 C4 C45 121.7(9)
Cl1 Rh1 C4 C45 69.1(7)
C2 C1 C5 C4 -7.0(7)
C47 C1 C5 C4 170.9(6)
Rh1 C1 C5 C4 -67.4(4)
C2 C1 C5 C46 -175.7(7)
C47 C1 C5 C46 2.2(12)
Rh1 C1 C5 C46 123.9(8)
C2 C1 C5 Rh1 60.4(5)
C47 C1 C5 Rh1 -121.7(7)
C3 C4 C5 C1 5.0(7)
C45 C4 C5 C1 -173.6(6)
Rh1 C4 C5 C1 64.4(4)
C3 C4 C5 C46 174.3(7)
C45 C4 C5 C46 -4.2(10)
Rh1 C4 C5 C46 -126.3(7)
C3 C4 C5 Rh1 -59.5(4)
C45 C4 C5 Rh1 122.0(6)
C17 Rh1 C5 C1 62.1(5)
N1 Rh1 C5 C1 143.7(4)
C2 Rh1 C5 C1 -37.1(4)
C3 Rh1 C5 C1 -80.3(4)
C4 Rh1 C5 C1 -115.2(5)
Cl1 Rh1 C5 C1 -100.2(5)
C17 Rh1 C5 C4 177.2(4)
N1 Rh1 C5 C4 -101.2(4)
C2 Rh1 C5 C4 78.0(4)
C1 Rh1 C5 C4 115.2(5)
C3 Rh1 C5 C4 34.9(4)
Cl1 Rh1 C5 C4 15.0(7)
C17 Rh1 C5 C46 -61.6(8)
N1 Rh1 C5 C46 20.0(7)
C2 Rh1 C5 C46 -160.8(8)
C1 Rh1 C5 C46 -123.6(8)
C3 Rh1 C5 C46 156.1(8)
C4 Rh1 C5 C46 121.2(9)
Cl1 Rh1 C5 C46 136.1(6)
C18 N1 C6 C11 63.8(9)
Rh1 N1 C6 C11 -112.7(6)
C18 N1 C6 C7 -115.9(7)
Rh1 N1 C6 C7 67.7(7)
C11 C6 C7 C8 1.1(10)
N1 C6 C7 C8 -179.2(6)
C6 C7 C8 C9 0.4(11)
C7 C8 C9 C10 -1.5(12)
C8 C9 C10 C11 1.1(12)
C7 C6 C11 C10 -1.5(10)
N1 C6 C11 C10 178.9(6)
C9 C10 C11 C6 0.4(12)
C17 C12 C13 C14 0.4(9)
C18 C12 C13 C14 177.1(6)
C12 C13 C14 C15 -0.2(10)
C13 C14 C15 C16 -0.7(11)
C14 C15 C16 C17 1.3(12)
C15 C16 C17 C12 -1.0(10)
C15 C16 C17 Rh1 179.4(6)
C13 C12 C17 C16 0.2(9)
C18 C12 C17 C16 -176.8(6)
C13 C12 C17 Rh1 179.8(5)
C18 C12 C17 Rh1 2.9(7)
N1 Rh1 C17 C16 176.9(6)
C5 Rh1 C17 C16 -87.3(6)
C2 Rh1 C17 C16 -16.4(7)
C1 Rh1 C17 C16 -53.8(6)
C3 Rh1 C17 C16 -5.1(9)
C4 Rh1 C17 C16 -83.1(9)
Cl1 Rh1 C17 C16 84.9(6)
N1 Rh1 C17 C12 -2.7(4)
C5 Rh1 C17 C12 93.2(5)
C2 Rh1 C17 C12 164.0(4)
C1 Rh1 C17 C12 126.6(5)
C3 Rh1 C17 C12 175.3(4)
C4 Rh1 C17 C12 97.3(7)
Cl1 Rh1 C17 C12 -94.7(4)
C6 N1 C18 C12 -177.9(5)
Rh1 N1 C18 C12 -1.4(7)
C6 N1 C18 C19 3.7(9)
Rh1 N1 C18 C19 -179.8(5)
C13 C12 C18 N1 -177.8(6)
C17 C12 C18 N1 -0.9(8)
C13 C12 C18 C19 0.6(9)
C17 C12 C18 C19 177.5(5)
C25 Rh2 C20 C21 -124.7(6)
N2 Rh2 C20 C21 144.6(4)
C24 Rh2 C20 C21 -121.6(6)
C22 Rh2 C20 C21 -38.4(4)
C23 Rh2 C20 C21 -81.8(5)
Cl2 Rh2 C20 C21 47.1(5)
C25 Rh2 C20 C24 -3.0(8)
N2 Rh2 C20 C24 -93.7(4)
C22 Rh2 C20 C24 83.3(5)
C23 Rh2 C20 C24 39.9(4)
C21 Rh2 C20 C24 121.6(6)
Cl2 Rh2 C20 C24 168.7(4)
C25 Rh2 C20 C42 114.4(9)
N2 Rh2 C20 C42 23.7(9)
C24 Rh2 C20 C42 117.5(10)
C22 Rh2 C20 C42 -159.2(9)
C23 Rh2 C20 C42 157.4(9)
C21 Rh2 C20 C42 -120.9(10)
Cl2 Rh2 C20 C42 -73.8(9)
C24 C20 C21 C22 2.6(8)
C42 C20 C21 C22 -177.6(7)
Rh2 C20 C21 C22 58.1(4)
C24 C20 C21 C43 -177.0(7)
C42 C20 C21 C43 2.7(12)
Rh2 C20 C21 C43 -121.5(8)
C24 C20 C21 Rh2 -55.5(5)
C42 C20 C21 Rh2 124.3(7)
C25 Rh2 C21 C20 128.7(6)
N2 Rh2 C21 C20 -48.4(5)
C24 Rh2 C21 C20 35.8(4)
C22 Rh2 C21 C20 118.5(6)
C23 Rh2 C21 C20 79.5(5)
Cl2 Rh2 C21 C20 -140.1(4)
C25 Rh2 C21 C22 10.2(8)
N2 Rh2 C21 C22 -166.8(4)
C24 Rh2 C21 C22 -82.6(5)
C23 Rh2 C21 C22 -39.0(4)
C20 Rh2 C21 C22 -118.5(6)
Cl2 Rh2 C21 C22 101.4(4)
C25 Rh2 C21 C43 -106.2(8)
N2 Rh2 C21 C43 76.7(8)
C24 Rh2 C21 C43 160.9(8)
C22 Rh2 C21 C43 -116.4(9)
C23 Rh2 C21 C43 -155.4(8)
C20 Rh2 C21 C43 125.1(9)
Cl2 Rh2 C21 C43 -15.0(7)
C20 C21 C22 C23 2.6(8)
C43 C21 C22 C23 -177.8(7)
Rh2 C21 C22 C23 64.4(5)
C20 C21 C22 C39 175.4(7)
C43 C21 C22 C39 -4.9(11)
Rh2 C21 C22 C39 -122.7(7)
C20 C21 C22 Rh2 -61.8(5)
C43 C21 C22 Rh2 117.8(7)
C25 Rh2 C22 C23 70.4(5)
N2 Rh2 C22 C23 -67.2(12)
C24 Rh2 C22 C23 -37.5(4)
C21 Rh2 C22 C23 -114.9(6)
C20 Rh2 C22 C23 -79.7(5)
Cl2 Rh2 C22 C23 162.3(4)
C25 Rh2 C22 C21 -174.7(4)
N2 Rh2 C22 C21 47.8(12)
C24 Rh2 C22 C21 77.5(5)
C23 Rh2 C22 C21 114.9(6)
C20 Rh2 C22 C21 35.2(4)
Cl2 Rh2 C22 C21 -82.8(4)
C25 Rh2 C22 C39 -51.3(8)
N2 Rh2 C22 C39 171.2(9)
C24 Rh2 C22 C39 -159.1(8)
C23 Rh2 C22 C39 -121.7(9)
C21 Rh2 C22 C39 123.4(9)
C20 Rh2 C22 C39 158.6(8)
Cl2 Rh2 C22 C39 40.7(7)
C21 C22 C23 C24 -6.7(7)
C39 C22 C23 C24 -179.6(7)
Rh2 C22 C23 C24 59.4(5)
C21 C22 C23 C40 170.2(7)
C39 C22 C23 C40 -2.7(12)
Rh2 C22 C23 C40 -123.8(8)
C21 C22 C23 Rh2 -66.1(4)
C39 C22 C23 Rh2 121.0(7)
C25 Rh2 C23 C22 -118.8(4)
N2 Rh2 C23 C22 162.5(4)
C24 Rh2 C23 C22 118.5(6)
C21 Rh2 C23 C22 39.5(4)
C20 Rh2 C23 C22 79.6(4)
Cl2 Rh2 C23 C22 -25.2(5)
C25 Rh2 C23 C24 122.7(4)
N2 Rh2 C23 C24 44.0(5)
C22 Rh2 C23 C24 -118.5(6)
C21 Rh2 C23 C24 -79.0(4)
C20 Rh2 C23 C24 -38.9(4)
Cl2 Rh2 C23 C24 -143.7(4)
C25 Rh2 C23 C40 4.0(9)
N2 Rh2 C23 C40 -74.7(9)
C24 Rh2 C23 C40 -118.7(10)
C22 Rh2 C23 C40 122.8(10)
C21 Rh2 C23 C40 162.3(9)
C20 Rh2 C23 C40 -157.6(9)
Cl2 Rh2 C23 C40 97.7(8)
C21 C20 C24 C23 -6.8(8)
C42 C20 C24 C23 173.4(7)
Rh2 C20 C24 C23 -65.5(5)
C21 C20 C24 C41 -176.4(7)
C42 C20 C24 C41 3.8(12)
Rh2 C20 C24 C41 124.9(8)
C21 C20 C24 Rh2 58.7(5)
C42 C20 C24 Rh2 -121.0(7)
C22 C23 C24 C20 8.3(8)
C40 C23 C24 C20 -168.6(7)
Rh2 C23 C24 C20 68.2(5)
C22 C23 C24 C41 177.5(7)
C40 C23 C24 C41 0.6(12)
Rh2 C23 C24 C41 -122.6(8)
C22 C23 C24 Rh2 -59.9(5)
C40 C23 C24 Rh2 123.1(7)
C25 Rh2 C24 C20 178.5(4)
N2 Rh2 C24 C20 95.9(4)
C22 Rh2 C24 C20 -77.3(4)
C23 Rh2 C24 C20 -114.4(6)
C21 Rh2 C24 C20 -33.9(4)
Cl2 Rh2 C24 C20 -24.2(8)
C25 Rh2 C24 C23 -67.1(5)
N2 Rh2 C24 C23 -149.7(4)
C22 Rh2 C24 C23 37.1(4)
C21 Rh2 C24 C23 80.5(4)
C20 Rh2 C24 C23 114.4(6)
Cl2 Rh2 C24 C23 90.2(6)
C25 Rh2 C24 C41 56.1(9)
N2 Rh2 C24 C41 -26.4(9)
C22 Rh2 C24 C41 160.4(10)
C23 Rh2 C24 C41 123.3(10)
C21 Rh2 C24 C41 -156.2(10)
C20 Rh2 C24 C41 -122.3(11)
Cl2 Rh2 C24 C41 -146.5(7)
N2 Rh2 C25 C30 -174.3(6)
C24 Rh2 C25 C30 86.3(6)
C22 Rh2 C25 C30 14.8(7)
C23 Rh2 C25 C30 50.9(6)
C21 Rh2 C25 C30 8.0(9)
C20 Rh2 C25 C30 88.4(8)
Cl2 Rh2 C25 C30 -84.4(6)
N2 Rh2 C25 C26 3.5(4)
C24 Rh2 C25 C26 -95.8(5)
C22 Rh2 C25 C26 -167.3(4)
C23 Rh2 C25 C26 -131.3(5)
C21 Rh2 C25 C26 -174.2(5)
C20 Rh2 C25 C26 -93.8(7)
Cl2 Rh2 C25 C26 93.4(4)
C30 C25 C26 C27 -2.4(9)
Rh2 C25 C26 C27 179.5(5)
C30 C25 C26 C31 173.7(6)
Rh2 C25 C26 C31 -4.4(7)
C25 C26 C27 C28 -0.6(10)
C31 C26 C27 C28 -176.3(6)
C26 C27 C28 C29 3.4(10)
C27 C28 C29 C30 -3.2(11)
C26 C25 C30 C29 2.6(10)
Rh2 C25 C30 C29 -179.6(5)
C28 C29 C30 C25 0.1(11)
C33 N2 C31 C26 179.1(6)
Rh2 N2 C31 C26 0.6(7)
C33 N2 C31 C32 -4.0(10)
Rh2 N2 C31 C32 177.4(5)
C27 C26 C31 N2 178.4(6)
C25 C26 C31 N2 2.4(8)
C27 C26 C31 C32 1.5(9)
C25 C26 C31 C32 -174.5(5)
C31 N2 C33 C34 -60.1(10)
Rh2 N2 C33 C34 118.4(6)
C31 N2 C33 C38 119.9(7)
Rh2 N2 C33 C38 -61.5(8)
C38 C33 C34 C35 0.4(12)
N2 C33 C34 C35 -179.5(7)
C33 C34 C35 C36 0.2(13)
C34 C35 C36 C37 -0.3(13)
C35 C36 C37 C38 -0.3(13)
C34 C33 C38 C37 -1.0(12)
N2 C33 C38 C37 178.9(7)
C36 C37 C38 C33 1.0(13)
